data_1008180
loop_
_publ_author_name
'Bochu, B'
'Deschizeaux, M N'
'Joubert, J C'
'Collomb, A'
'Chenavas, J'
'Marezio, M'

_publ_section_title
;
Synthese et caracterisation d'une serie de titanates Perowskites
isotypes de (Ca Cu~3~) (Mn~4~) O~12~
;
_journal_coden_ASTM JSSCBI
_journal_name_full 'Journal of Solid State Chemistry'
_journal_page_first 291
_journal_page_last 298
_journal_paper_doi 10.1016/0022-4596(79)90235-4
_journal_volume 29
_journal_year 1979
_chemical_formula_structural '(CA CU3) TI4 O12'
_chemical_formula_sum 'Ca Cu3 O12 Ti4'
_chemical_name_systematic 'CALCIUM TRICOPPER TETRATITANIUM OXIDE'
_space_group_IT_number 204
_symmetry_cell_setting cubic
_symmetry_Int_Tables_number 204
_symmetry_space_group_name_Hall '-I 2 2 3'
_symmetry_space_group_name_H-M 'I m -3'
_cell_angle_alpha 90
_cell_angle_beta 90
_cell_angle_gamma 90
_cell_formula_units_Z 2
_cell_length_a 7.391(1)
_cell_length_b 7.391(1)
_cell_length_c 7.391(1)
_cell_volume 403.7
_refine_ls_R_factor_all 0.01
_cod_database_code 1008180

loop_
_symmetry_equiv_pos_as_xyz
x,y,z
x,-y,-z
-x,y,-z
-x,-y,z
y,z,x
-y,-z,x
y,-z,-x
-y,z,-x
z,x,y
-z,x,-y
-z,-x,y
z,-x,-y
-x,-y,-z
-x,y,z
x,-y,z
x,y,-z
-y,-z,-x
y,z,-x
-y,z,x
y,-z,x
-z,-x,-y
z,-x,y
z,x,-y
-z,x,y
1/2+x,1/2+y,1/2+z
1/2+x,1/2-y,1/2-z
1/2-x,1/2+y,1/2-z
1/2-x,1/2-y,1/2+z
1/2+y,1/2+z,1/2+x
1/2-y,1/2-z,1/2+x
1/2+y,1/2-z,1/2-x
1/2-y,1/2+z,1/2-x
1/2+z,1/2+x,1/2+y
1/2-z,1/2+x,1/2-y
1/2-z,1/2-x,1/2+y
1/2+z,1/2-x,1/2-y
1/2-x,1/2-y,1/2-z
1/2-x,1/2+y,1/2+z
1/2+x,1/2-y,1/2+z
1/2+x,1/2+y,1/2-z
1/2-y,1/2-z,1/2-x
1/2+y,1/2+z,1/2-x
1/2-y,1/2+z,1/2+x
1/2+y,1/2-z,1/2+x
1/2-z,1/2-x,1/2-y
1/2+z,1/2-x,1/2+y
1/2+z,1/2+x,1/2-y
1/2-z,1/2+x,1/2+y

loop_
_atom_site_label
_atom_site_type_symbol
_atom_site_symmetry_multiplicity
_atom_site_Wyckoff_symbol
_atom_site_fract_x
_atom_site_fract_y
_atom_site_fract_z
_atom_site_occupancy
_atom_site_attached_hydrogens
_atom_site_calc_flag
Ca1 Ca2+ 2 a 0. 0. 0. 1. 0 d
Cu1 Cu2+ 6 b 0. 0.5 0.5 1. 0 d
Ti1 Ti4+ 8 c 0.25 0.25 0.25 1. 0 d
O1 O2- 24 g 0.3038(2) 0.1786(2) 0. 1. 0 d

loop_
_atom_type_symbol
_atom_type_oxidation_number
Ca2+ 2.000
Cu2+ 2.000
Ti4+ 4.000
O2- -2.000
